data_1549214
loop_
_publ_author_name
'Kiriratnikom, Jiraya'
'Chotchatchawankul, Sucheewin'
'Haesuwannakij, Setsiri'
'Kiatisevi, Supavadee'
'Phomphrai, Khamphee'

_publ_section_title
;
 Synthesis and characterization of neutral and cationic aluminum complexes
 supported by a furfuryl-containing aminophenolate ligand for ring-opening
 polymerization of \e-caprolactone
;
_journal_issue 11
_journal_name_full 'New Journal of Chemistry'
_journal_page_first 8374
_journal_paper_doi 10.1039/C8NJ00937F
_journal_volume 42
_journal_year 2018
_chemical_formula_moiety 'C30 H44 Al N O4'
_chemical_formula_sum 'C30 H44 Al N O4'
_chemical_formula_weight 509.64
_space_group_crystal_system triclinic
_space_group_IT_number 2
_space_group_name_Hall '-P 1'
_space_group_name_H-M_alt 'P -1'
_symmetry_space_group_name_Hall '-P 1'
_symmetry_space_group_name_H-M 'P -1'
_atom_sites_solution_hydrogens geom
_audit_creation_date 2018-03-20
_audit_creation_method
;
Olex2 1.2
(compiled 2016.09.09 svn.r3337 for OlexSys, GUI svn.r5227)
;
_audit_update_record
;
2018-03-20 deposited with the CCDC.
2018-04-04 downloaded from the CCDC.
;
_cell_angle_alpha 105.627(16)
_cell_angle_beta 97.16(2)
_cell_angle_gamma 96.551(13)
_cell_formula_units_Z 2
_cell_length_a 10.098(5)
_cell_length_b 10.771(4)
_cell_length_c 14.599(8)
_cell_measurement_reflns_used 9890
_cell_measurement_temperature 150(2)
_cell_measurement_theta_max 33.74
_cell_measurement_theta_min 2.33
_cell_volume 1499.0(13)
_computing_cell_refinement 'SAINT v8.37A (Bruker, 2015)'
_computing_data_collection 'APEX3 v2015.5-2 (Bruker AXS Inc., 2015)'
_computing_data_reduction 'SAINT v8.37A (Bruker, 2015)'
_computing_molecular_graphics 'Olex2 (Dolomanov et al., 2009)'
_computing_publication_material 'Olex2 (Dolomanov et al., 2009)'
_computing_structure_refinement 'XL (Sheldrick, 2008)'
_computing_structure_solution 'XT, VERSION 2014/4'
_diffrn_ambient_temperature 150.0
_diffrn_measured_fraction_theta_full 0.995
_diffrn_measured_fraction_theta_max 0.993
_diffrn_measurement_device_type 'Bruker D8 venture'
_diffrn_measurement_method '\f and \w scans'
_diffrn_radiation_type MoK\a
_diffrn_radiation_wavelength 0.71073
_diffrn_reflns_av_R_equivalents 0.0361
_diffrn_reflns_av_unetI/netI 0.0190
_diffrn_reflns_Laue_measured_fraction_full 0.995
_diffrn_reflns_Laue_measured_fraction_max 0.993
_diffrn_reflns_limit_h_max 13
_diffrn_reflns_limit_h_min -13
_diffrn_reflns_limit_k_max 14
_diffrn_reflns_limit_k_min -14
_diffrn_reflns_limit_l_max 19
_diffrn_reflns_limit_l_min -19
_diffrn_reflns_number 74896
_diffrn_reflns_point_group_measured_fraction_full 0.995
_diffrn_reflns_point_group_measured_fraction_max 0.993
_diffrn_reflns_theta_full 25.242
_diffrn_reflns_theta_max 28.328
_diffrn_reflns_theta_min 2.715
_diffrn_source 'microfocus sealed x-ray tube'
_diffrn_standards_number 0
_exptl_absorpt_coefficient_mu 0.100
_exptl_absorpt_correction_T_max 0.7457
_exptl_absorpt_correction_T_min 0.7113
_exptl_absorpt_correction_type multi-scan
_exptl_absorpt_process_details
;
SADABS-2016/2 (Bruker,2016/2) was used for absorption correction.
;
_exptl_crystal_colour colourless
_exptl_crystal_density_diffrn 1.129
_exptl_crystal_density_method 'not measured'
_exptl_crystal_description rectangular
_exptl_crystal_F_000 552
_exptl_crystal_size_max 0.70
_exptl_crystal_size_mid 0.40
_exptl_crystal_size_min 0.10
_exptl_transmission_factor_max 0.7457
_exptl_transmission_factor_min 0.7113
_refine_diff_density_max 0.750
_refine_diff_density_min -0.476
_refine_diff_density_rms 0.048
_refine_ls_extinction_method none
_refine_ls_goodness_of_fit_ref 1.028
_refine_ls_hydrogen_treatment constr
_refine_ls_matrix_type full
_refine_ls_number_parameters 398
_refine_ls_number_reflns 7430
_refine_ls_number_restraints 156
_refine_ls_restrained_S_all 1.055
_refine_ls_R_factor_all 0.0587
_refine_ls_R_factor_gt 0.0514
_refine_ls_shift/su_max 0.000
_refine_ls_shift/su_mean 0.000
_refine_ls_structure_factor_coef Fsqd
_refine_ls_weighting_details 'w=1/[\s^2^(Fo^2^)+(0.0643P)^2^+0.9082P] where P=(Fo^2^+2Fc^2^)/3'
_refine_ls_weighting_scheme calc
_refine_ls_wR_factor_gt 0.1293
_refine_ls_wR_factor_ref 0.1343
_reflns_Friedel_coverage 0.000
_reflns_number_gt 6532
_reflns_number_total 7430
_reflns_threshold_expression 'I > 2\s(I)'
_cod_data_source_file c8nj00937f2.cif
_cod_data_source_block complex3_AlOt-BuMe
_cod_depositor_comments
;
The following automatic conversions were performed:

'_exptl_absorpt_correction_type' value 'Multi-scan' changed to
'multi-scan' according to
/home/data/users/saulius/crontab/automatic-downloads/rss-feeds/RSC/lib/dictionaries/cif_core.dic
dictionary named 'cif_core.dic' version 2.4.2 from 2011-04-26.

Automatic conversion script
Id: cif_fix_values 4973 2017-02-22 13:04:09Z antanas 

 Adding full bibliography for 1549211--1549214.cif.
;
_cod_original_cell_volume 1499.1(12)
_cod_database_code 1549214
_shelx_space_group_comment
;
The symmetry employed for this shelxl refinement is uniquely defined
by the following loop, which should always be used as a source of
symmetry information in preference to the above space-group names.
They are only intended as comments.
;
_shelx_estimated_absorpt_t_max 0.7457
_shelx_estimated_absorpt_t_min 0.7113
_olex2_refinement_description
;
1. Shared sites
{H14G, H14F}
2. Others
 Fixed Uiso: H1A(0.053) H1B(0.053) H1C(0.053) H4(0.028) H6(0.026) H8A(0.025)
 H8B(0.025) H10A(0.056) H10B(0.056) H10C(0.056) H11A(0.06) H11B(0.06)
 H11C(0.06) H12A(0.058) H12B(0.058) H12C(0.058) H14A(0.054) H14B(0.054)
 H14C(0.054) H15A(0.054) H15B(0.054) H15C(0.054) H16A(0.054) H16B(0.054)
 H16C(0.054) H17A(0.027) H17B(0.027) H19(0.045) H20(0.053) H21(0.054)
 H22A(0.027) H22B(0.027) H24(0.037) H25(0.043) H26(0.043) H28A(0.061)
 H28B(0.061) H28C(0.061) H29A(0.071) H29B(0.071) H29C(0.071) H30A(0.068)
 H30B(0.068) H30C(0.068) H14D(0.055) H14E(0.055) H14F(0.055) H15D(0.054)
 H15E(0.054) H15F(0.054) H16D(0.053) H16E(0.053) H16F(0.053) H14G(0.053)
 H14H(0.053) H14I(0.053) H16G(0.053) H16H(0.053) H16I(0.053) H15G(0.054)
 H15H(0.054) H15I(0.054)
 Fixed X: H1A(0.8631) H1B(0.8404) H1C(0.9619) H4(0.2088) H6(0.4247)
 H8A(0.6009) H8B(0.6172) H10A(0.5536) H10B(0.455) H10C(0.4712) H11A(0.262)
 H11B(0.3253) H11C(0.422) H12A(0.2235) H12B(0.2086) H12C(0.1422) H14A(0.224)
 H14B(0.3549) H14C(0.3278) H15A(0.0914) H15B(0.1011) H15C(0.2286) H16A(0.12)
 H16B(0.0415) H16C(0.0204) H17A(0.7236) H17B(0.8777) H19(0.5956) H20(0.6575)
 H21(0.8599) H22A(0.8306) H22B(0.8545) H24(1.0453) H25(1.28) H26(1.2737)
 H28A(0.8873) H28B(0.8103) H28C(0.915) H29A(0.7393) H29B(0.6311) H29C(0.598)
 H30A(0.5503) H30B(0.5882) H30C(0.6639) H14D(0.192) H14E(0.3419) H14F(0.2713)
 H15D(0.1044) H15E(0.1439) H15F(0.2579) H16D(0.0645) H16E(0.0284) H16F(-0.0087)
 H14G(0.2744) H14H(0.1548) H14I(0.1212) H16G(0.0328) H16H(0.0566) H16I(-0.0123)
 H15G(0.1543) H15H(0.2503) H15I(0.311)
 Fixed Y: H1A(0.8136) H1B(0.6611) H1C(0.7217) H4(0.429) H6(0.2645) H8A(0.5263)
 H8B(0.3778) H10A(0.7219) H10B(0.7792) H10C(0.6282) H11A(0.7683) H11B(0.8634)
 H11C(0.8122) H12A(0.5666) H12B(0.7179) H12C(0.6212) H14A(0.0023) H14B(0.0748)
 H14C(0.1106) H15A(0.0703) H15B(0.22) H15C(0.146) H16A(0.2071) H16B(0.2761)
 H16C(0.1203) H17A(0.4276) H17B(0.4426) H19(0.178) H20(-0.0258) H21(0.0453)
 H22A(0.5676) H22B(0.4231) H24(0.7622) H25(0.737) H26(0.5063) H28A(0.8797)
 H28B(1.0035) H28C(0.9932) H29A(1.0208) H29B(1.0308) H29C(0.9248) H30A(0.7511)
 H30B(0.8541) H30C(0.7295) H14D(0.0256) H14E(0.0871) H14F(0.1479) H15D(0.0548)
 H15E(0.1938) H15F(0.1052) H16D(0.253) H16E(0.2937) H16F(0.1451) H14G(0.1401)
 H14H(0.2245) H14I(0.075) H16G(0.2984) H16H(0.264) H16I(0.1527) H15G(0.0187)
 H15H(0.1214) H15I(0.0564)
 Fixed Z: H1A(0.2133) H1B(0.1574) H1C(0.2457) H4(0.0743) H6(0.2479)
 H8A(0.4009) H8B(0.3538) H10A(0.1109) H10B(0.0435) H10C(0.0106) H11A(0.2318)
 H11B(0.1757) H11C(0.2483) H12A(-0.0105) H12B(0.0217) H12C(0.0754) H14A(0.0351)
 H14B(0.113) H14C(0.0135) H15A(0.1705) H15B(0.2308) H15C(0.24) H16A(-0.0196)
 H16B(0.0641) H16C(0.0241) H17A(0.1744) H17B(0.2223) H19(0.1253) H20(0.1724)
 H21(0.2933) H22A(0.4661) H22B(0.414) H24(0.4684) H25(0.4233) H26(0.3384)
 H28A(0.6068) H28B(0.6312) H28C(0.5568) H29A(0.432) H29B(0.5039) H29C(0.4003)
 H30A(0.4799) H30B(0.5847) H30C(0.5585) H14D(0.0087) H14E(0.0639) H14F(-0.0146)
 H15D(0.1658) H15E(0.2453) H15F(0.2173) H16D(0.0137) H16E(0.1204) H16F(0.0553)
 H14G(-0.0151) H14H(-0.0215) H14I(-0.0232) H16G(0.1018) H16H(0.202)
 H16I(0.1056) H15G(0.1325) H15H(0.2231) H15I(0.1285)
;
_shelx_shelxl_version_number 2014/7
_olex2_submission_special_instructions 'No special instructions were received'

loop_
_space_group_symop_operation_xyz
'x, y, z'
'-x, -y, -z'

loop_
_atom_site_label
_atom_site_type_symbol
_atom_site_fract_x
_atom_site_fract_y
_atom_site_fract_z
_atom_site_U_iso_or_equiv
_atom_site_adp_type
_atom_site_occupancy
_atom_site_site_symmetry_order
_atom_site_calc_flag
_atom_site_refinement_flags_posn
_atom_site_refinement_flags_adp
_atom_site_refinement_flags_occupancy
_atom_site_disorder_assembly
_atom_site_disorder_group
Al1 Al 0.74998(4) 0.69168(4) 0.30959(3) 0.02067(11) Uani 1 1 d . . . . .
N1 N 0.75510(11) 0.50826(11) 0.32094(8) 0.0193(2) Uani 1 1 d . . . . .
O1 O 0.78877(11) 0.78683(11) 0.42686(8) 0.0324(3) Uani 1 1 d . . . . .
O2 O 0.57757(10) 0.67094(10) 0.26279(8) 0.0272(2) Uani 1 1 d . . . . .
O3 O 0.85532(12) 0.23170(12) 0.28242(10) 0.0396(3) Uani 1 1 d . . . . .
O4 O 1.07489(10) 0.47459(11) 0.35758(8) 0.0311(2) Uani 1 1 d . . . . .
C1 C 0.86865(18) 0.72635(17) 0.22039(13) 0.0352(4) Uani 1 1 d . . . . .
H1A H 0.8631 0.8136 0.2133 0.053 Uiso 1 1 calc GR . . . .
H1B H 0.8404 0.6611 0.1574 0.053 Uiso 1 1 calc GR . . . .
H1C H 0.9619 0.7217 0.2457 0.053 Uiso 1 1 calc GR . . . .
C2 C 0.48635(13) 0.56065(13) 0.22650(10) 0.0205(3) Uani 1 1 d . . . . .
C3 C 0.37364(13) 0.55302(13) 0.15570(10) 0.0215(3) Uani 1 1 d . . . . .
C4 C 0.28437(14) 0.43503(14) 0.12193(10) 0.0236(3) Uani 1 1 d . . . . .
H4 H 0.2088 0.4290 0.0743 0.028 Uiso 1 1 calc R . . . .
C5 C 0.29948(14) 0.32551(14) 0.15399(10) 0.0233(3) Uani 1 1 d D . . . .
C6 C 0.41107(13) 0.33696(13) 0.22434(10) 0.0218(3) Uani 1 1 d . . . . .
H6 H 0.4247 0.2645 0.2479 0.026 Uiso 1 1 calc R . . . .
C7 C 0.50301(13) 0.45254(13) 0.26090(9) 0.0198(3) Uani 1 1 d . . . . .
C8 C 0.61734(13) 0.46380(13) 0.34153(10) 0.0205(3) Uani 1 1 d . . . . .
H8A H 0.6009 0.5263 0.4009 0.025 Uiso 1 1 calc R . . . .
H8B H 0.6172 0.3778 0.3538 0.025 Uiso 1 1 calc R . . . .
C9 C 0.35060(15) 0.67016(14) 0.11745(11) 0.0269(3) Uani 1 1 d . . . . .
C10 C 0.46827(18) 0.70281(18) 0.06593(13) 0.0376(4) Uani 1 1 d . . . . .
H10A H 0.5536 0.7219 0.1109 0.056 Uiso 1 1 calc GR . . . .
H10B H 0.4550 0.7792 0.0435 0.056 Uiso 1 1 calc GR . . . .
H10C H 0.4712 0.6282 0.0106 0.056 Uiso 1 1 calc GR . . . .
C11 C 0.3389(2) 0.78934(17) 0.20091(14) 0.0399(4) Uani 1 1 d . . . . .
H11A H 0.2620 0.7683 0.2318 0.060 Uiso 1 1 calc GR . . . .
H11B H 0.3253 0.8634 0.1757 0.060 Uiso 1 1 calc GR . . . .
H11C H 0.4220 0.8122 0.2483 0.060 Uiso 1 1 calc GR . . . .
C12 C 0.21933(17) 0.64135(18) 0.04438(13) 0.0384(4) Uani 1 1 d . . . . .
H12A H 0.2235 0.5666 -0.0105 0.058 Uiso 1 1 calc GR . . . .
H12B H 0.2086 0.7179 0.0217 0.058 Uiso 1 1 calc GR . . . .
H12C H 0.1422 0.6212 0.0754 0.058 Uiso 1 1 calc GR . . . .
C13 C 0.20010(17) 0.19697(16) 0.11285(12) 0.0352(3) Uani 1 1 d D U . . .
C14A C 0.2851(5) 0.0851(4) 0.0638(3) 0.0359(5) Uani 0.424(3) 1 d D U P A 1
H14A H 0.2240 0.0023 0.0351 0.054 Uiso 0.424(3) 1 calc GR . P A 1
H14B H 0.3549 0.0748 0.1130 0.054 Uiso 0.424(3) 1 calc GR . P A 1
H14C H 0.3278 0.1106 0.0135 0.054 Uiso 0.424(3) 1 calc GR . P A 1
C15A C 0.1509(6) 0.1545(5) 0.1960(4) 0.0359(5) Uani 0.424(3) 1 d D U P A 1
H15A H 0.0914 0.0703 0.1705 0.054 Uiso 0.424(3) 1 calc GR . P A 1
H15B H 0.1011 0.2200 0.2308 0.054 Uiso 0.424(3) 1 calc GR . P A 1
H15C H 0.2286 0.1460 0.2400 0.054 Uiso 0.424(3) 1 calc GR . P A 1
C16A C 0.0857(5) 0.2004(4) 0.0390(4) 0.0363(5) Uani 0.424(3) 1 d D U P A 1
H16A H 0.1200 0.2071 -0.0196 0.054 Uiso 0.424(3) 1 calc GR . P A 1
H16B H 0.0415 0.2761 0.0641 0.054 Uiso 0.424(3) 1 calc GR . P A 1
H16C H 0.0204 0.1203 0.0241 0.054 Uiso 0.424(3) 1 calc GR . P A 1
C17 C 0.78331(14) 0.41646(13) 0.22978(10) 0.0222(3) Uani 1 1 d . . . . .
H17A H 0.7236 0.4276 0.1744 0.027 Uiso 1 1 calc R . . . .
H17B H 0.8777 0.4426 0.2223 0.027 Uiso 1 1 calc R . . . .
C18 C 0.76425(14) 0.27513(14) 0.22491(10) 0.0249(3) Uani 1 1 d . . . . .
C19 C 0.66972(18) 0.17476(17) 0.17104(13) 0.0372(4) Uani 1 1 d . . . . .
H19 H 0.5956 0.1780 0.1253 0.045 Uiso 1 1 calc R . . . .
C20 C 0.7047(2) 0.06081(17) 0.19750(15) 0.0439(4) Uani 1 1 d . . . . .
H20 H 0.6575 -0.0258 0.1724 0.053 Uiso 1 1 calc R . . . .
C21 C 0.8149(2) 0.10048(18) 0.26331(16) 0.0448(4) Uani 1 1 d . . . . .
H21 H 0.8599 0.0453 0.2933 0.054 Uiso 1 1 calc R . . . .
C22 C 0.85723(13) 0.51240(14) 0.40738(10) 0.0227(3) Uani 1 1 d . . . . .
H22A H 0.8306 0.5676 0.4661 0.027 Uiso 1 1 calc R . . . .
H22B H 0.8545 0.4231 0.4140 0.027 Uiso 1 1 calc R . . . .
C23 C 0.99849(14) 0.56383(14) 0.40172(10) 0.0233(3) Uani 1 1 d . . . . .
C24 C 1.07383(15) 0.68386(16) 0.43493(12) 0.0307(3) Uani 1 1 d . . . . .
H24 H 1.0453 0.7622 0.4684 0.037 Uiso 1 1 calc R . . . .
C25 C 1.20456(16) 0.66982(18) 0.40984(13) 0.0358(4) Uani 1 1 d . . . . .
H25 H 1.2800 0.7370 0.4233 0.043 Uiso 1 1 calc R . . . .
C26 C 1.20012(16) 0.54324(18) 0.36359(12) 0.0355(4) Uani 1 1 d . . . . .
H26 H 1.2737 0.5063 0.3384 0.043 Uiso 1 1 calc R . . . .
C27 C 0.73176(15) 0.87269(15) 0.49746(11) 0.0293(3) Uani 1 1 d . . . . .
C28 C 0.84641(19) 0.94367(19) 0.58056(12) 0.0410(4) Uani 1 1 d . . . . .
H28A H 0.8873 0.8797 0.6068 0.061 Uiso 1 1 calc GR . . . .
H28B H 0.8103 1.0035 0.6312 0.061 Uiso 1 1 calc GR . . . .
H28C H 0.9150 0.9932 0.5568 0.061 Uiso 1 1 calc GR . . . .
C29 C 0.6695(2) 0.97105(19) 0.45460(15) 0.0473(5) Uani 1 1 d . . . . .
H29A H 0.7393 1.0208 0.4320 0.071 Uiso 1 1 calc GR . . . .
H29B H 0.6311 1.0308 0.5039 0.071 Uiso 1 1 calc GR . . . .
H29C H 0.5980 0.9248 0.4003 0.071 Uiso 1 1 calc GR . . . .
C30 C 0.62388(19) 0.79486(19) 0.53334(15) 0.0452(4) Uani 1 1 d . . . . .
H30A H 0.5503 0.7511 0.4799 0.068 Uiso 1 1 calc GR . . . .
H30B H 0.5882 0.8541 0.5847 0.068 Uiso 1 1 calc GR . . . .
H30C H 0.6639 0.7295 0.5585 0.068 Uiso 1 1 calc GR . . . .
C14B C 0.2561(4) 0.1067(4) 0.0362(3) 0.0364(4) Uani 0.452(3) 1 d D U P A 2
H14D H 0.1920 0.0256 0.0087 0.055 Uiso 0.452(3) 1 calc GR . P A 2
H14E H 0.3419 0.0871 0.0639 0.055 Uiso 0.452(3) 1 calc GR . P A 2
H14F H 0.2713 0.1479 -0.0146 0.055 Uiso 0.452(3) 1 calc GR . P A 2
C15B C 0.1742(5) 0.1317(5) 0.1926(4) 0.0361(5) Uani 0.452(3) 1 d D U P A 2
H15D H 0.1044 0.0548 0.1658 0.054 Uiso 0.452(3) 1 calc GR . P A 2
H15E H 0.1439 0.1938 0.2453 0.054 Uiso 0.452(3) 1 calc GR . P A 2
H15F H 0.2579 0.1052 0.2173 0.054 Uiso 0.452(3) 1 calc GR . P A 2
C16B C 0.0575(4) 0.2249(4) 0.0716(3) 0.0355(5) Uani 0.452(3) 1 d D U P A 2
H16D H 0.0645 0.2530 0.0137 0.053 Uiso 0.452(3) 1 calc GR . P A 2
H16E H 0.0284 0.2937 0.1204 0.053 Uiso 0.452(3) 1 calc GR . P A 2
H16F H -0.0087 0.1451 0.0553 0.053 Uiso 0.452(3) 1 calc GR . P A 2
C14C C 0.1864(13) 0.1554(12) 0.0036(7) 0.0353(5) Uani 0.1248(18) 1 d D U P A 3
H14G H 0.2744 0.1401 -0.0151 0.053 Uiso 0.1248(18) 1 calc GR . P A 3
H14H H 0.1548 0.2245 -0.0215 0.053 Uiso 0.1248(18) 1 calc GR . P A 3
H14I H 0.1212 0.0750 -0.0232 0.053 Uiso 0.1248(18) 1 calc GR . P A 3
C16C C 0.0555(11) 0.2313(12) 0.1324(10) 0.0352(6) Uani 0.1248(18) 1 d D U P A 3
H16G H 0.0328 0.2984 0.1018 0.053 Uiso 0.1248(18) 1 calc GR . P A 3
H16H H 0.0566 0.2640 0.2020 0.053 Uiso 0.1248(18) 1 calc GR . P A 3
H16I H -0.0123 0.1527 0.1056 0.053 Uiso 0.1248(18) 1 calc GR . P A 3
C15C C 0.2316(14) 0.0893(11) 0.1526(10) 0.0357(5) Uani 0.1248(18) 1 d D U P A 3
H15G H 0.1543 0.0187 0.1325 0.054 Uiso 0.1248(18) 1 calc GR . P A 3
H15H H 0.2503 0.1214 0.2231 0.054 Uiso 0.1248(18) 1 calc GR . P A 3
H15I H 0.3110 0.0564 0.1285 0.054 Uiso 0.1248(18) 1 calc GR . P A 3

loop_
_atom_site_aniso_label
_atom_site_aniso_U_11
_atom_site_aniso_U_22
_atom_site_aniso_U_33
_atom_site_aniso_U_23
_atom_site_aniso_U_13
_atom_site_aniso_U_12
Al1 0.0194(2) 0.0188(2) 0.0217(2) 0.00456(15) 0.00062(15) 0.00024(14)
N1 0.0162(5) 0.0228(5) 0.0185(5) 0.0066(4) 0.0010(4) 0.0019(4)
O1 0.0256(5) 0.0350(6) 0.0276(5) -0.0051(4) -0.0008(4) 0.0080(4)
O2 0.0231(5) 0.0188(5) 0.0357(6) 0.0085(4) -0.0075(4) -0.0019(4)
O3 0.0346(6) 0.0308(6) 0.0540(8) 0.0183(5) -0.0030(5) 0.0046(5)
O4 0.0205(5) 0.0343(6) 0.0347(6) 0.0034(5) 0.0055(4) 0.0031(4)
C1 0.0398(9) 0.0317(8) 0.0398(9) 0.0169(7) 0.0137(7) 0.0044(7)
C2 0.0181(6) 0.0197(6) 0.0221(6) 0.0048(5) 0.0014(5) 0.0011(5)
C3 0.0200(6) 0.0230(6) 0.0217(6) 0.0079(5) 0.0015(5) 0.0028(5)
C4 0.0197(6) 0.0278(7) 0.0214(6) 0.0074(5) -0.0010(5) 0.0000(5)
C5 0.0203(6) 0.0245(7) 0.0230(6) 0.0061(5) 0.0021(5) -0.0027(5)
C6 0.0208(6) 0.0213(6) 0.0240(6) 0.0087(5) 0.0038(5) 0.0009(5)
C7 0.0172(6) 0.0225(6) 0.0193(6) 0.0062(5) 0.0019(5) 0.0021(5)
C8 0.0168(6) 0.0238(6) 0.0214(6) 0.0088(5) 0.0018(5) 0.0012(5)
C9 0.0259(7) 0.0257(7) 0.0299(7) 0.0127(6) -0.0018(6) 0.0030(5)
C10 0.0350(8) 0.0401(9) 0.0438(9) 0.0257(8) 0.0037(7) 0.0007(7)
C11 0.0467(10) 0.0299(8) 0.0432(9) 0.0111(7) -0.0021(8) 0.0150(7)
C12 0.0328(8) 0.0427(9) 0.0410(9) 0.0230(8) -0.0097(7) 0.0016(7)
C13 0.0322(6) 0.0297(6) 0.0373(6) 0.0075(5) -0.0002(5) -0.0094(4)
C14A 0.0336(9) 0.0308(8) 0.0375(8) 0.0080(6) 0.0002(6) -0.0083(8)
C15A 0.0332(9) 0.0308(11) 0.0381(7) 0.0083(7) 0.0005(6) -0.0085(7)
C16A 0.0333(7) 0.0309(11) 0.0382(7) 0.0079(6) -0.0007(5) -0.0090(7)
C17 0.0237(6) 0.0231(6) 0.0205(6) 0.0067(5) 0.0040(5) 0.0043(5)
C18 0.0240(7) 0.0250(7) 0.0260(7) 0.0067(5) 0.0054(5) 0.0056(5)
C19 0.0362(9) 0.0336(8) 0.0336(8) 0.0013(7) -0.0001(7) -0.0015(7)
C20 0.0539(11) 0.0232(8) 0.0504(11) 0.0036(7) 0.0152(9) -0.0022(7)
C21 0.0513(11) 0.0289(8) 0.0592(12) 0.0198(8) 0.0088(9) 0.0090(8)
C22 0.0177(6) 0.0300(7) 0.0209(6) 0.0101(5) 0.0000(5) 0.0027(5)
C23 0.0193(6) 0.0294(7) 0.0216(6) 0.0087(5) 0.0007(5) 0.0047(5)
C24 0.0230(7) 0.0308(8) 0.0364(8) 0.0093(6) 0.0004(6) 0.0027(6)
C25 0.0233(7) 0.0416(9) 0.0418(9) 0.0148(7) 0.0038(6) -0.0031(6)
C26 0.0199(7) 0.0490(10) 0.0354(8) 0.0087(7) 0.0075(6) 0.0016(6)
C27 0.0273(7) 0.0288(7) 0.0266(7) 0.0000(6) 0.0042(6) 0.0030(6)
C28 0.0388(9) 0.0460(10) 0.0269(8) -0.0033(7) 0.0036(7) -0.0041(7)
C29 0.0544(11) 0.0388(10) 0.0481(11) 0.0067(8) 0.0088(9) 0.0187(8)
C30 0.0366(9) 0.0430(10) 0.0515(11) 0.0052(8) 0.0155(8) -0.0004(8)
C14B 0.0333(9) 0.0314(8) 0.0380(7) 0.0073(6) 0.0003(6) -0.0085(7)
C15B 0.0338(9) 0.0310(10) 0.0384(7) 0.0086(7) 0.0011(6) -0.0077(7)
C16B 0.0323(7) 0.0303(11) 0.0381(8) 0.0082(7) 0.0001(5) -0.0093(6)
C14C 0.0329(11) 0.0293(12) 0.0374(6) 0.0075(5) -0.0001(5) -0.0096(9)
C16C 0.0322(7) 0.0294(14) 0.0374(9) 0.0073(9) -0.0002(7) -0.0096(8)
C15C 0.0332(12) 0.0304(8) 0.0379(9) 0.0081(8) 0.0005(8) -0.0087(8)

loop_
_atom_type_symbol
_atom_type_description
_atom_type_scat_dispersion_real
_atom_type_scat_dispersion_imag
_atom_type_scat_source
C C 0.0033 0.0016 'International Tables Vol C Tables 4.2.6.8 and 6.1.1.4'
H H 0.0000 0.0000 'International Tables Vol C Tables 4.2.6.8 and 6.1.1.4'
Al Al 0.0645 0.0514 'International Tables Vol C Tables 4.2.6.8 and 6.1.1.4'
O O 0.0106 0.0060 'International Tables Vol C Tables 4.2.6.8 and 6.1.1.4'
N N 0.0061 0.0033 'International Tables Vol C Tables 4.2.6.8 and 6.1.1.4'

loop_
_geom_angle_atom_site_label_1
_geom_angle_atom_site_label_2
_geom_angle_atom_site_label_3
_geom_angle
O1 Al1 N1 103.16(6)
O1 Al1 O2 112.93(6)
O1 Al1 C1 117.38(8)
O2 Al1 N1 97.52(5)
O2 Al1 C1 113.46(8)
C1 Al1 N1 109.86(6)
C8 N1 Al1 105.51(8)
C8 N1 C22 107.12(10)
C17 N1 Al1 112.14(8)
C17 N1 C8 110.44(10)
C17 N1 C22 111.46(11)
C22 N1 Al1 109.89(8)
C27 O1 Al1 140.65(10)
C2 O2 Al1 130.05(9)
C21 O3 C18 106.62(14)
C26 O4 C23 106.20(13)
Al1 C1 H1A 109.5
Al1 C1 H1B 109.5
Al1 C1 H1C 109.5
H1A C1 H1B 109.5
H1A C1 H1C 109.5
H1B C1 H1C 109.5
O2 C2 C3 121.23(12)
O2 C2 C7 119.15(12)
C7 C2 C3 119.62(12)
C2 C3 C9 121.16(12)
C4 C3 C2 117.47(12)
C4 C3 C9 121.38(12)
C3 C4 H4 118.0
C5 C4 C3 124.09(13)
C5 C4 H4 118.0
C4 C5 C13 122.04(13)
C6 C5 C4 116.86(12)
C6 C5 C13 121.09(13)
C5 C6 H6 119.3
C7 C6 C5 121.47(13)
C7 C6 H6 119.3
C2 C7 C8 119.65(12)
C6 C7 C2 120.49(12)
C6 C7 C8 119.78(12)
N1 C8 C7 113.88(11)
N1 C8 H8A 108.8
N1 C8 H8B 108.8
C7 C8 H8A 108.8
C7 C8 H8B 108.8
H8A C8 H8B 107.7
C3 C9 C11 110.31(13)
C10 C9 C3 109.58(12)
C10 C9 C11 110.25(14)
C12 C9 C3 112.01(12)
C12 C9 C10 107.57(14)
C12 C9 C11 107.07(14)
C9 C10 H10A 109.5
C9 C10 H10B 109.5
C9 C10 H10C 109.5
H10A C10 H10B 109.5
H10A C10 H10C 109.5
H10B C10 H10C 109.5
C9 C11 H11A 109.5
C9 C11 H11B 109.5
C9 C11 H11C 109.5
H11A C11 H11B 109.5
H11A C11 H11C 109.5
H11B C11 H11C 109.5
C9 C12 H12A 109.5
C9 C12 H12B 109.5
C9 C12 H12C 109.5
H12A C12 H12B 109.5
H12A C12 H12C 109.5
H12B C12 H12C 109.5
C5 C13 C14A 107.43(19)
C5 C13 C15B 111.2(2)
C5 C13 C16B 110.13(19)
C5 C13 C16C 106.3(5)
C15A C13 C5 109.0(2)
C15A C13 C14A 105.0(3)
C16A C13 C5 114.8(2)
C16A C13 C14A 108.3(3)
C16A C13 C15A 111.9(3)
C14B C13 C5 109.28(19)
C14B C13 C15B 109.7(3)
C14B C13 C16B 110.8(3)
C15B C13 C16B 105.6(3)
C14C C13 C5 109.1(5)
C14C C13 C16C 103.9(6)
C15C C13 C5 115.5(5)
C15C C13 C14C 111.1(7)
C15C C13 C16C 110.2(8)
C13 C14A H14A 109.5
C13 C14A H14B 109.5
C13 C14A H14C 109.5
H14A C14A H14B 109.5
H14A C14A H14C 109.5
H14B C14A H14C 109.5
C13 C15A H15A 109.5
C13 C15A H15B 109.5
C13 C15A H15C 109.5
H15A C15A H15B 109.5
H15A C15A H15C 109.5
H15B C15A H15C 109.5
C13 C16A H16A 109.5
C13 C16A H16B 109.5
C13 C16A H16C 109.5
H16A C16A H16B 109.5
H16A C16A H16C 109.5
H16B C16A H16C 109.5
N1 C17 H17A 108.3
N1 C17 H17B 108.3
H17A C17 H17B 107.4
C18 C17 N1 115.72(11)
C18 C17 H17A 108.3
C18 C17 H17B 108.3
O3 C18 C17 118.80(13)
C19 C18 O3 110.03(14)
C19 C18 C17 131.16(15)
C18 C19 H19 127.2
C18 C19 C20 105.70(16)
C20 C19 H19 127.2
C19 C20 H20 126.6
C21 C20 C19 106.86(16)
C21 C20 H20 126.6
O3 C21 H21 124.6
C20 C21 O3 110.78(16)
C20 C21 H21 124.6
N1 C22 H22A 108.8
N1 C22 H22B 108.8
H22A C22 H22B 107.6
C23 C22 N1 113.99(11)
C23 C22 H22A 108.8
C23 C22 H22B 108.8
O4 C23 C22 116.84(13)
C24 C23 O4 109.90(13)
C24 C23 C22 133.20(14)
C23 C24 H24 126.7
C23 C24 C25 106.61(15)
C25 C24 H24 126.7
C24 C25 H25 126.7
C26 C25 C24 106.57(14)
C26 C25 H25 126.7
O4 C26 H26 124.6
C25 C26 O4 110.71(14)
C25 C26 H26 124.6
O1 C27 C28 107.24(13)
O1 C27 C29 109.80(14)
O1 C27 C30 109.76(14)
C29 C27 C28 109.91(15)
C29 C27 C30 109.93(16)
C30 C27 C28 110.15(15)
C27 C28 H28A 109.5
C27 C28 H28B 109.5
C27 C28 H28C 109.5
H28A C28 H28B 109.5
H28A C28 H28C 109.5
H28B C28 H28C 109.5
C27 C29 H29A 109.5
C27 C29 H29B 109.5
C27 C29 H29C 109.5
H29A C29 H29B 109.5
H29A C29 H29C 109.5
H29B C29 H29C 109.5
C27 C30 H30A 109.5
C27 C30 H30B 109.5
C27 C30 H30C 109.5
H30A C30 H30B 109.5
H30A C30 H30C 109.5
H30B C30 H30C 109.5
C13 C14B H14D 109.5
C13 C14B H14E 109.5
C13 C14B H14F 109.5
H14D C14B H14E 109.5
H14D C14B H14F 109.5
H14E C14B H14F 109.5
C13 C15B H15D 109.5
C13 C15B H15E 109.5
C13 C15B H15F 109.5
H15D C15B H15E 109.5
H15D C15B H15F 109.5
H15E C15B H15F 109.5
C13 C16B H16D 109.5
C13 C16B H16E 109.5
C13 C16B H16F 109.5
H16D C16B H16E 109.5
H16D C16B H16F 109.5
H16E C16B H16F 109.5
C13 C14C H14G 109.5
C13 C14C H14H 109.5
C13 C14C H14I 109.5
H14G C14C H14H 109.5
H14G C14C H14I 109.5
H14H C14C H14I 109.5
C13 C16C H16G 109.5
C13 C16C H16H 109.5
C13 C16C H16I 109.5
H16G C16C H16H 109.5
H16G C16C H16I 109.5
H16H C16C H16I 109.5
C13 C15C H15G 109.5
C13 C15C H15H 109.5
C13 C15C H15I 109.5
H15G C15C H15H 109.5
H15G C15C H15I 109.5
H15H C15C H15I 109.5

loop_
_geom_bond_atom_site_label_1
_geom_bond_atom_site_label_2
_geom_bond_distance
Al1 N1 2.0323(14)
Al1 O1 1.7120(14)
Al1 O2 1.7552(13)
Al1 C1 1.9545(18)
N1 C8 1.5116(17)
N1 C17 1.5099(18)
N1 C22 1.5143(17)
O1 C27 1.4159(19)
O2 C2 1.3528(16)
O3 C18 1.3737(19)
O3 C21 1.367(2)
O4 C23 1.3762(18)
O4 C26 1.3703(19)
C1 H1A 0.9800
C1 H1B 0.9800
C1 H1C 0.9800
C2 C3 1.4179(19)
C2 C7 1.4054(19)
C3 C4 1.4004(19)
C3 C9 1.540(2)
C4 H4 0.9500
C4 C5 1.398(2)
C5 C6 1.397(2)
C5 C13 1.539(2)
C6 H6 0.9500
C6 C7 1.3970(19)
C7 C8 1.5119(19)
C8 H8A 0.9900
C8 H8B 0.9900
C9 C10 1.540(2)
C9 C11 1.541(2)
C9 C12 1.538(2)
C10 H10A 0.9800
C10 H10B 0.9800
C10 H10C 0.9800
C11 H11A 0.9800
C11 H11B 0.9800
C11 H11C 0.9800
C12 H12A 0.9800
C12 H12B 0.9800
C12 H12C 0.9800
C13 C14A 1.620(5)
C13 C15A 1.525(6)
C13 C16A 1.489(5)
C13 C14B 1.488(5)
C13 C15B 1.547(5)
C13 C16B 1.583(4)
C13 C14C 1.520(10)
C13 C16C 1.588(10)
C13 C15C 1.478(10)
C14A H14A 0.9800
C14A H14B 0.9800
C14A H14C 0.9800
C15A H15A 0.9800
C15A H15B 0.9800
C15A H15C 0.9800
C16A H16A 0.9800
C16A H16B 0.9800
C16A H16C 0.9800
C17 H17A 0.9900
C17 H17B 0.9900
C17 C18 1.494(2)
C18 C19 1.348(2)
C19 H19 0.9500
C19 C20 1.449(3)
C20 H20 0.9500
C20 C21 1.322(3)
C21 H21 0.9500
C22 H22A 0.9900
C22 H22B 0.9900
C22 C23 1.491(2)
C23 C24 1.353(2)
C24 H24 0.9500
C24 C25 1.427(2)
C25 H25 0.9500
C25 C26 1.341(3)
C26 H26 0.9500
C27 C28 1.531(2)
C27 C29 1.523(3)
C27 C30 1.528(2)
C28 H28A 0.9800
C28 H28B 0.9800
C28 H28C 0.9800
C29 H29A 0.9800
C29 H29B 0.9800
C29 H29C 0.9800
C30 H30A 0.9800
C30 H30B 0.9800
C30 H30C 0.9800
C14B H14D 0.9800
C14B H14E 0.9800
C14B H14F 0.9800
C15B H15D 0.9800
C15B H15E 0.9800
C15B H15F 0.9800
C16B H16D 0.9800
C16B H16E 0.9800
C16B H16F 0.9800
C14C H14G 0.9800
C14C H14H 0.9800
C14C H14I 0.9800
C16C H16G 0.9800
C16C H16H 0.9800
C16C H16I 0.9800
C15C H15G 0.9800
C15C H15H 0.9800
C15C H15I 0.9800

loop_
_geom_torsion_atom_site_label_1
_geom_torsion_atom_site_label_2
_geom_torsion_atom_site_label_3
_geom_torsion_atom_site_label_4
_geom_torsion
Al1 N1 C8 C7 63.76(12)
Al1 N1 C17 C18 -169.32(9)
Al1 N1 C22 C23 -61.73(13)
Al1 O1 C27 C28 -167.46(14)
Al1 O1 C27 C29 -48.1(2)
Al1 O1 C27 C30 72.9(2)
Al1 O2 C2 C3 -151.55(11)
Al1 O2 C2 C7 29.39(19)
N1 Al1 O1 C27 -116.83(17)
N1 Al1 O2 C2 -12.68(13)
N1 C17 C18 O3 -71.15(17)
N1 C17 C18 C19 109.56(19)
N1 C22 C23 O4 -88.72(15)
N1 C22 C23 C24 94.23(19)
O1 Al1 O2 C2 -120.45(13)
O2 Al1 O1 C27 -12.66(19)
O2 C2 C3 C4 179.85(13)
O2 C2 C3 C9 -0.1(2)
O2 C2 C7 C6 -179.53(12)
O2 C2 C7 C8 3.53(19)
O3 C18 C19 C20 0.22(19)
O4 C23 C24 C25 0.41(17)
C1 Al1 O1 C27 122.24(17)
C1 Al1 O2 C2 102.84(13)
C2 C3 C4 C5 0.3(2)
C2 C3 C9 C10 63.04(18)
C2 C3 C9 C11 -58.52(18)
C2 C3 C9 C12 -177.67(14)
C2 C7 C8 N1 -55.17(17)
C3 C2 C7 C6 1.4(2)
C3 C2 C7 C8 -175.54(12)
C3 C4 C5 C6 0.2(2)
C3 C4 C5 C13 -178.61(14)
C4 C3 C9 C10 -116.90(16)
C4 C3 C9 C11 121.54(16)
C4 C3 C9 C12 2.4(2)
C4 C5 C6 C7 0.1(2)
C4 C5 C13 C14A 118.7(2)
C4 C5 C13 C15A -128.1(2)
C4 C5 C13 C16A -1.7(3)
C4 C5 C13 C14B 96.7(3)
C4 C5 C13 C15B -142.1(2)
C4 C5 C13 C16B -25.3(3)
C4 C5 C13 C14C 52.7(6)
C4 C5 C13 C16C -58.8(6)
C4 C5 C13 C15C 178.7(7)
C5 C6 C7 C2 -0.9(2)
C5 C6 C7 C8 176.06(12)
C6 C5 C13 C14A -60.1(3)
C6 C5 C13 C15A 53.2(3)
C6 C5 C13 C16A 179.5(3)
C6 C5 C13 C14B -82.1(3)
C6 C5 C13 C15B 39.2(3)
C6 C5 C13 C16B 155.9(2)
C6 C5 C13 C14C -126.1(5)
C6 C5 C13 C16C 122.4(6)
C6 C5 C13 C15C -0.1(7)
C6 C7 C8 N1 127.87(13)
C7 C2 C3 C4 -1.1(2)
C7 C2 C3 C9 178.97(13)
C8 N1 C17 C18 -51.95(15)
C8 N1 C22 C23 -175.87(11)
C9 C3 C4 C5 -179.77(14)
C13 C5 C6 C7 178.91(14)
C17 N1 C8 C7 -57.62(14)
C17 N1 C22 C23 63.22(15)
C17 C18 C19 C20 179.56(15)
C18 O3 C21 C20 0.1(2)
C18 C19 C20 C21 -0.2(2)
C19 C20 C21 O3 0.0(2)
C21 O3 C18 C17 -179.63(14)
C21 O3 C18 C19 -0.20(19)
C22 N1 C8 C7 -179.18(11)
C22 N1 C17 C18 67.00(15)
C22 C23 C24 C25 177.61(15)
C23 O4 C26 C25 0.48(19)
C23 C24 C25 C26 -0.11(19)
C24 C25 C26 O4 -0.2(2)
C26 O4 C23 C22 -178.26(13)
C26 O4 C23 C24 -0.55(17)
